data_1101089
loop_
_publ_author_name
'Juan Cancela'
'Mar\'ia J. Gonz\'alez Garmendia'
'Miguel Quir\'os'

_journal_name_full 'Inorganica Chimica Acta'
_journal_page_first 156
_journal_page_last 159
_journal_paper_doi 10.1016/S0020-1693(00)00373-X
_journal_volume 313
_journal_year 2001
_chemical_formula_sum 'C12 H12 Cl2 N8 O V'
_chemical_formula_weight 406.14
_space_group_IT_number 14
_symmetry_cell_setting monoclinic
_symmetry_space_group_name_Hall '-P 2yn'
_symmetry_space_group_name_H-M 'P 1 21/n 1'
_cell_angle_alpha 90.00
_cell_angle_beta 97.179(8)
_cell_angle_gamma 90.00
_cell_formula_units_Z 4
_cell_length_a 11.4188(11)
_cell_length_b 10.5354(12)
_cell_length_c 14.2058(13)
_cell_measurement_temperature 293(2)
_cell_volume 1695.6(3)
_diffrn_ambient_temperature 293(2)
_exptl_crystal_density_diffrn 1.591
_cod_original_sg_symbol_H-M 'P 21/n'
_cod_database_code 1101089

loop_
_symmetry_equiv_pos_as_xyz
'x, y, z'
'-x+1/2, y+1/2, -z+1/2'
'-x, -y, -z'
'x-1/2, -y-1/2, z-1/2'

loop_
_atom_site_label
_atom_site_type_symbol
_atom_site_fract_x
_atom_site_fract_y
_atom_site_fract_z
_atom_site_U_iso_or_equiv
_atom_site_adp_type
_atom_site_occupancy
_atom_site_symmetry_multiplicity
_atom_site_calc_flag
_atom_site_refinement_flags
_atom_site_disorder_assembly
_atom_site_disorder_group
V V 0.41070(4) 0.40716(4) 0.18684(3) 0.02764(11) Uani 1 1 d . . .
Cl1 Cl 0.49352(7) 0.25964(6) 0.30122(5) 0.04551(17) Uani 1 1 d . . .
Cl2 Cl 0.15709(6) 0.57184(6) 0.56290(4) 0.03863(15) Uani 1 1 d . . .
O O 0.36855(18) 0.30998(19) 0.10270(13) 0.0417(4) Uani 1 1 d . . .
N1A N 0.24896(18) 0.42454(18) 0.24168(14) 0.0302(4) Uani 1 1 d . . .
C2A C 0.1359(2) 0.3802(2) 0.21523(19) 0.0353(5) Uani 1 1 d . . .
H2A H 0.1125 0.3277 0.1637 0.042 Uiso 1 1 d R . .
C3A C 0.0641(2) 0.4260(3) 0.2770(2) 0.0394(6) Uani 1 1 d . . .
H3A H -0.0163 0.4108 0.2757 0.047 Uiso 1 1 d R . .
N4A N 0.13356(18) 0.4988(2) 0.34126(15) 0.0351(4) Uani 1 1 d . . .
H4A H 0.1106 0.5391 0.3883 0.042 Uiso 1 1 d R . .
C5A C 0.2431(2) 0.4963(2) 0.31805(16) 0.0280(4) Uani 1 1 d . . .
C6A C 0.3504(2) 0.5563(2) 0.36084(16) 0.0280(4) Uani 1 1 d . . .
N7A N 0.37550(19) 0.6154(2) 0.44500(14) 0.0330(4) Uani 1 1 d . . .
H7A H 0.3272 0.6301 0.4856 0.040 Uiso 1 1 d R . .
C8A C 0.4925(2) 0.6478(3) 0.45359(18) 0.0369(5) Uani 1 1 d . . .
H8A H 0.5352 0.6898 0.5043 0.044 Uiso 1 1 d R . .
C9A C 0.5339(2) 0.6063(2) 0.37318(18) 0.0349(5) Uani 1 1 d . . .
H9A H 0.6111 0.6157 0.3598 0.042 Uiso 1 1 d R . .
N10A N 0.44460(17) 0.54870(19) 0.31484(14) 0.0301(4) Uani 1 1 d . . .
N1B N 0.36891(18) 0.57611(19) 0.10799(15) 0.0319(4) Uani 1 1 d . . .
C2B C 0.2726(2) 0.6453(3) 0.0708(2) 0.0419(6) Uani 1 1 d . . .
H2B H 0.1944 0.6249 0.0759 0.050 Uiso 1 1 d R . .
C3B C 0.3098(3) 0.7487(3) 0.0251(2) 0.0430(6) Uani 1 1 d . . .
H3B H 0.2626 0.8114 -0.0062 0.052 Uiso 1 1 d R . .
N4B N 0.4307(2) 0.7422(2) 0.03449(15) 0.0364(5) Uani 1 1 d . . .
H4B H 0.4772 0.7954 0.0120 0.044 Uiso 1 1 d R . .
C5B C 0.4631(2) 0.6378(2) 0.08491(16) 0.0293(4) Uani 1 1 d . . .
C6B C 0.5770(2) 0.5850(2) 0.11803(16) 0.0300(4) Uani 1 1 d . . .
N7B N 0.6856(2) 0.6324(2) 0.11956(18) 0.0432(5) Uani 1 1 d . . .
H7B H 0.7039 0.7037 0.0958 0.052 Uiso 1 1 d R . .
C8B C 0.7627(3) 0.5464(3) 0.1659(3) 0.0526(8) Uani 1 1 d . . .
H8B H 0.8444 0.5540 0.1776 0.063 Uiso 1 1 d R . .
C9B C 0.6962(2) 0.4479(3) 0.1914(2) 0.0428(6) Uani 1 1 d . . .
H9B H 0.7252 0.3757 0.2241 0.051 Uiso 1 1 d R . .
N10B N 0.57937(17) 0.4723(2) 0.16099(14) 0.0308(4) Uani 1 1 d . . .

loop_
_atom_site_aniso_label
_atom_site_aniso_U_11
_atom_site_aniso_U_22
_atom_site_aniso_U_33
_atom_site_aniso_U_23
_atom_site_aniso_U_13
_atom_site_aniso_U_12
V 0.0323(2) 0.02305(18) 0.02994(19) -0.00319(14) 0.01333(14) -0.00291(15)
Cl1 0.0606(4) 0.0320(3) 0.0459(4) 0.0063(3) 0.0145(3) 0.0088(3)
Cl2 0.0432(3) 0.0395(3) 0.0354(3) -0.0014(2) 0.0140(2) 0.0083(3)
O 0.0536(11) 0.0374(10) 0.0368(9) -0.0103(8) 0.0160(8) -0.0093(8)
N1A 0.0331(10) 0.0266(9) 0.0332(9) -0.0045(7) 0.0130(8) -0.0052(7)
C2A 0.0363(12) 0.0328(12) 0.0379(12) -0.0035(10) 0.0090(10) -0.0074(10)
C3A 0.0291(11) 0.0445(14) 0.0462(14) 0.0014(12) 0.0106(10) -0.0028(10)
N4A 0.0327(10) 0.0386(11) 0.0370(10) -0.0015(9) 0.0153(8) 0.0044(9)
C5A 0.0296(11) 0.0245(10) 0.0316(11) 0.0000(8) 0.0108(8) 0.0007(8)
C6A 0.0325(11) 0.0233(9) 0.0290(10) -0.0018(8) 0.0074(8) 0.0004(8)
N7A 0.0415(11) 0.0318(10) 0.0272(9) -0.0036(8) 0.0099(8) 0.0039(8)
C8A 0.0424(14) 0.0343(12) 0.0330(12) -0.0052(10) 0.0002(10) -0.0008(10)
C9A 0.0330(12) 0.0344(12) 0.0372(12) -0.0021(10) 0.0040(9) -0.0018(10)
N10A 0.0306(9) 0.0288(9) 0.0323(9) -0.0034(8) 0.0091(8) -0.0005(8)
N1B 0.0308(10) 0.0299(10) 0.0361(10) 0.0026(8) 0.0082(8) -0.0026(8)
C2B 0.0312(12) 0.0405(14) 0.0534(16) 0.0044(12) 0.0032(11) 0.0013(11)
C3B 0.0400(14) 0.0385(14) 0.0488(15) 0.0089(12) -0.0016(11) 0.0013(11)
N4B 0.0401(11) 0.0330(10) 0.0369(11) 0.0074(9) 0.0080(9) -0.0041(9)
C5B 0.0308(11) 0.0303(11) 0.0279(10) 0.0009(9) 0.0079(8) -0.0030(9)
C6B 0.0292(11) 0.0335(11) 0.0286(10) 0.0006(9) 0.0091(8) -0.0040(9)
N7B 0.0341(11) 0.0420(12) 0.0545(14) 0.0121(11) 0.0096(10) -0.0094(10)
C8B 0.0291(13) 0.0583(19) 0.070(2) 0.0156(16) 0.0045(13) -0.0031(12)
C9B 0.0331(13) 0.0443(15) 0.0516(16) 0.0101(12) 0.0075(11) 0.0034(11)
N10B 0.0293(9) 0.0304(10) 0.0342(10) 0.0021(8) 0.0096(8) 0.0002(8)

loop_
_geom_bond_atom_site_label_1
_geom_bond_atom_site_label_2
_geom_bond_distance
_geom_bond_site_symmetry_2
_geom_bond_publ_flag
V O 1.6016(19) . ?
V N1A 2.100(2) . ?
V N10B 2.120(2) . ?
V N1B 2.125(2) . ?
V N10A 2.346(2) . ?
V Cl1 2.3592(8) . ?
N1A C5A 1.331(3) . ?
N1A C2A 1.380(3) . ?
C2A C3A 1.361(4) . ?
C3A N4A 1.367(4) . ?
N4A C5A 1.333(3) . ?
C5A C6A 1.444(3) . ?
C6A N10A 1.329(3) . ?
C6A N7A 1.347(3) . ?
N7A C8A 1.369(3) . ?
C8A C9A 1.362(4) . ?
C9A N10A 1.373(3) . ?
N1B C5B 1.332(3) . ?
N1B C2B 1.369(3) . ?
C2B C3B 1.363(4) . ?
C3B N4B 1.372(4) . ?
N4B C5B 1.339(3) . ?
C5B C6B 1.439(3) . ?
C6B N10B 1.333(3) . ?
C6B N7B 1.334(3) . ?
N7B C8B 1.373(4) . ?
C8B C9B 1.362(4) . ?
C9B N10B 1.375(3) . ?
